data_4343450
loop_
_publ_author_name
'Huang, Chun-Zuo'
'Liu, Biao'
'Wen, Lei'
'Zhuang, Rong-Chuan'
'Zhao, Jing-Tai'
'Pan, Yuanming'
'Mi, Jin-Xiao'
'Huang, Ya-Xi'

_publ_section_title
;
 Dimensional Reduction From 2D Layer to 1D Band for Germanophosphates
 Induced by the &quot;Tailor Effect&quot; of Fluoride.
;
_journal_issue 14
_journal_name_full 'Inorganic chemistry'
_journal_page_first 6978
_journal_page_last 6985
_journal_paper_doi 10.1021/acs.inorgchem.5b00973
_journal_volume 54
_journal_year 2015
_chemical_formula_sum 'Co Ge H3 K O10 P2'
_chemical_formula_weight 395.58
_space_group_crystal_system triclinic
_space_group_IT_number 2
_space_group_name_Hall '-P 1'
_space_group_name_H-M_alt 'P -1'
_symmetry_space_group_name_Hall '-P 1'
_symmetry_space_group_name_H-M 'P -1'
_atom_sites_solution_hydrogens difmap
_audit_creation_method SHELXL-2014/7
_cell_angle_alpha 102.020(3)
_cell_angle_beta 97.210(3)
_cell_angle_gamma 91.750(3)
_cell_formula_units_Z 1
_cell_length_a 4.4540(10)
_cell_length_b 6.1119(14)
_cell_length_c 7.8383(18)
_cell_measurement_reflns_used 1747
_cell_measurement_temperature 173(2)
_cell_measurement_theta_max 28.133
_cell_measurement_theta_min 2.681
_cell_volume 206.70(8)
_computing_cell_refinement 'SAINT (Bruker, 2001)'
_computing_data_collection 'SAINT (Bruker, 2001)'
_computing_data_reduction 'SAINT (Bruker, 2001)'
_computing_molecular_graphics 'DIAMOND (Brandenburg, 2005) '
_computing_publication_material 'SHELXL-2014/7 (Sheldrick, 2014) and WinGX (Farrugia, 2014)'
_computing_structure_refinement 'SHELXL-2014/7 (Sheldrick, 2014)'
_computing_structure_solution 'SHELXL-2014/7 (Sheldrick, 2014)'
_diffrn_ambient_temperature 173(2)
_diffrn_measured_fraction_theta_full 0.987
_diffrn_measured_fraction_theta_max 0.916
_diffrn_radiation_type MoK\a
_diffrn_radiation_wavelength 0.71073
_diffrn_reflns_av_R_equivalents 0.0155
_diffrn_reflns_av_unetI/netI 0.0233
_diffrn_reflns_laue_measured_fraction_full 0.987
_diffrn_reflns_laue_measured_fraction_max 0.916
_diffrn_reflns_limit_h_max 5
_diffrn_reflns_limit_h_min -5
_diffrn_reflns_limit_k_max 8
_diffrn_reflns_limit_k_min -7
_diffrn_reflns_limit_l_max 10
_diffrn_reflns_limit_l_min -10
_diffrn_reflns_number 1747
_diffrn_reflns_point_group_measured_fraction_full 0.987
_diffrn_reflns_point_group_measured_fraction_max 0.916
_diffrn_reflns_theta_full 25.242
_diffrn_reflns_theta_max 28.133
_diffrn_reflns_theta_min 2.681
_exptl_absorpt_coefficient_mu 6.573
_exptl_absorpt_correction_T_max 0.769
_exptl_absorpt_correction_T_min 0.537
_exptl_absorpt_correction_type multi-scan
_exptl_absorpt_process_details 'SMART (Bruker, 2001)'
_exptl_crystal_colour purple
_exptl_crystal_density_diffrn 3.178
_exptl_crystal_density_method 'not measured'
_exptl_crystal_description prism
_exptl_crystal_F_000 191
_exptl_crystal_size_max 0.120
_exptl_crystal_size_mid 0.080
_exptl_crystal_size_min 0.040
_refine_diff_density_max 0.569
_refine_diff_density_min -0.615
_refine_diff_density_rms 0.124
_refine_ls_extinction_method none
_refine_ls_goodness_of_fit_ref 1.076
_refine_ls_hydrogen_treatment refxyz
_refine_ls_matrix_type full
_refine_ls_number_parameters 79
_refine_ls_number_reflns 921
_refine_ls_number_restraints 2
_refine_ls_restrained_S_all 1.076
_refine_ls_R_factor_all 0.0255
_refine_ls_R_factor_gt 0.0251
_refine_ls_shift/su_max 0.000
_refine_ls_shift/su_mean 0.000
_refine_ls_structure_factor_coef Fsqd
_refine_ls_weighting_details 'w=1/[\s^2^(Fo^2^)+(0.0313P)^2^+0.5296P] where P=(Fo^2^+2Fc^2^)/3'
_refine_ls_weighting_scheme calc
_refine_ls_wR_factor_gt 0.0640
_refine_ls_wR_factor_ref 0.0643
_reflns_Friedel_coverage 0.000
_reflns_number_gt 898
_reflns_number_total 921
_reflns_threshold_expression 'I > 2\s(I)'
_cod_data_source_file ic5b00973_si_003.cif
_cod_data_source_block p-1
_cod_depositor_comments 'Adding full bibliography for 4343450--4343453.cif.'
_cod_database_code 4343450
_shelx_shelxl_version_number 2014/7
_shelx_space_group_comment
;
The symmetry employed for this shelxl refinement is uniquely defined
by the following loop, which should always be used as a source of
symmetry information in preference to the above space-group names.
They are only intended as comments.
;
_shelx_estimated_absorpt_t_min 0.506
_shelx_estimated_absorpt_t_max 0.779

loop_
_space_group_symop_operation_xyz
'x, y, z'
'-x, -y, -z'

loop_
_atom_site_label
_atom_site_type_symbol
_atom_site_fract_x
_atom_site_fract_y
_atom_site_fract_z
_atom_site_U_iso_or_equiv
_atom_site_adp_type
_atom_site_occupancy
_atom_site_site_symmetry_order
_atom_site_calc_flag
_atom_site_refinement_flags_posn
_atom_site_refinement_flags_adp
_atom_site_refinement_flags_occupancy
Co1 Co 0.5000 0.5000 0.5000 0.00775(15) Uani 1 2 d S . P
Ge1 Ge 0.5000 0.0000 0.5000 0.00668(14) Uani 1 2 d S . P
P1 P 0.07408(16) 0.29824(12) 0.72517(9) 0.00719(17) Uani 1 1 d . . .
O1 O -0.2342(5) 0.2580(3) 0.5978(3) 0.0095(4) Uani 1 1 d . . .
O2 O 0.0098(5) 0.3097(3) 0.9140(3) 0.0123(4) Uani 1 1 d D . .
O3 O 0.2361(5) 0.5067(3) 0.6980(3) 0.0104(4) Uani 1 1 d . . .
O4 O 0.2502(5) 0.0818(3) 0.6793(3) 0.0081(4) Uani 1 1 d . . .
O5 O 0.3115(5) 0.1836(3) 0.3642(3) 0.0086(4) Uani 1 1 d D . .
K1 K 0.5000 0.0000 1.0000 0.0495(4) Uani 1 2 d S . P
H2 H 0.02(3) 0.440(8) 0.970(16) 0.050 Uiso 0.5 1 d D U P
H5 H 0.131(5) 0.160(9) 0.344(7) 0.050 Uiso 1 1 d D U .

loop_
_atom_site_aniso_label
_atom_site_aniso_U_11
_atom_site_aniso_U_22
_atom_site_aniso_U_33
_atom_site_aniso_U_23
_atom_site_aniso_U_13
_atom_site_aniso_U_12
Co1 0.0071(3) 0.0066(3) 0.0101(3) 0.0028(2) 0.0012(2) 0.00089(19)
Ge1 0.0059(2) 0.0062(2) 0.0083(2) 0.00251(15) 0.00074(15) 0.00089(15)
P1 0.0068(3) 0.0067(3) 0.0082(3) 0.0016(3) 0.0010(3) 0.0010(2)
O1 0.0079(10) 0.0076(9) 0.0126(10) 0.0027(8) -0.0006(8) 0.0005(7)
O2 0.0183(11) 0.0101(10) 0.0086(10) 0.0010(8) 0.0041(8) 0.0017(8)
O3 0.0090(10) 0.0093(9) 0.0127(10) 0.0020(8) 0.0019(8) 0.0004(8)
O4 0.0088(9) 0.0071(9) 0.0092(9) 0.0028(7) 0.0012(8) 0.0030(7)
O5 0.0072(9) 0.0087(9) 0.0102(10) 0.0032(8) 0.0000(8) 0.0008(7)
K1 0.0348(7) 0.0981(13) 0.0302(7) 0.0391(8) 0.0107(6) 0.0325(8)

loop_
_atom_type_symbol
_atom_type_description
_atom_type_scat_dispersion_real
_atom_type_scat_dispersion_imag
_atom_type_scat_source
Co Co 0.3494 0.9721 'International Tables Vol C Tables 4.2.6.8 and 6.1.1.4'
Ge Ge 0.1547 1.8001 'International Tables Vol C Tables 4.2.6.8 and 6.1.1.4'
K K 0.2009 0.2494 'International Tables Vol C Tables 4.2.6.8 and 6.1.1.4'
O O 0.0106 0.0060 'International Tables Vol C Tables 4.2.6.8 and 6.1.1.4'
P P 0.1023 0.0942 'International Tables Vol C Tables 4.2.6.8 and 6.1.1.4'
H H 0.0000 0.0000 'International Tables Vol C Tables 4.2.6.8 and 6.1.1.4'

loop_
_geom_angle_atom_site_label_1
_geom_angle_atom_site_label_2
_geom_angle_atom_site_label_3
_geom_angle
_geom_angle_site_symmetry_1
_geom_angle_site_symmetry_3
O3 Co1 O3 180.0 . 2_666
O3 Co1 O5 92.28(8) . .
O3 Co1 O5 87.72(8) 2_666 .
O3 Co1 O5 87.72(8) . 2_666
O3 Co1 O5 92.28(8) 2_666 2_666
O5 Co1 O5 180.0 . 2_666
O3 Co1 O1 90.48(8) . 2_566
O3 Co1 O1 89.52(8) 2_666 2_566
O5 Co1 O1 106.96(8) . 2_566
O5 Co1 O1 73.04(8) 2_666 2_566
O3 Co1 O1 89.52(8) . 1_655
O3 Co1 O1 90.48(8) 2_666 1_655
O5 Co1 O1 73.04(8) . 1_655
O5 Co1 O1 106.96(8) 2_666 1_655
O1 Co1 O1 180.00(10) 2_566 1_655
O5 Ge1 O5 180.0 . 2_656
O5 Ge1 O4 87.26(9) . 2_656
O5 Ge1 O4 92.74(9) 2_656 2_656
O5 Ge1 O4 92.74(9) . .
O5 Ge1 O4 87.26(9) 2_656 .
O4 Ge1 O4 180.0 2_656 .
O5 Ge1 O1 83.99(9) . 1_655
O5 Ge1 O1 96.01(9) 2_656 1_655
O4 Ge1 O1 89.06(9) 2_656 1_655
O4 Ge1 O1 90.95(9) . 1_655
O5 Ge1 O1 96.01(9) . 2_556
O5 Ge1 O1 83.99(9) 2_656 2_556
O4 Ge1 O1 90.94(9) 2_656 2_556
O4 Ge1 O1 89.05(9) . 2_556
O1 Ge1 O1 180.00(8) 1_655 2_556
O5 Ge1 K1 49.89(6) . 1_554
O5 Ge1 K1 130.11(6) 2_656 1_554
O4 Ge1 K1 40.56(6) 2_656 1_554
O4 Ge1 K1 139.44(6) . 1_554
O1 Ge1 K1 98.73(6) 1_655 1_554
O1 Ge1 K1 81.27(6) 2_556 1_554
O5 Ge1 K1 130.11(6) . .
O5 Ge1 K1 49.89(6) 2_656 .
O4 Ge1 K1 139.44(6) 2_656 .
O4 Ge1 K1 40.56(6) . .
O1 Ge1 K1 81.27(6) 1_655 .
O1 Ge1 K1 98.73(6) 2_556 .
K1 Ge1 K1 180.0 1_554 .
O3 P1 O2 114.37(12) . .
O3 P1 O4 113.87(12) . .
O2 P1 O4 104.77(12) . .
O3 P1 O1 107.73(12) . .
O2 P1 O1 109.20(12) . .
O4 P1 O1 106.57(11) . .
O3 P1 K1 114.94(9) . .
O2 P1 K1 59.26(9) . .
O4 P1 K1 49.32(8) . .
O1 P1 K1 136.71(8) . .
P1 O1 Ge1 133.28(13) . 1_455
P1 O1 Co1 128.16(12) . 1_455
Ge1 O1 Co1 98.37(9) 1_455 1_455
P1 O2 K1 95.07(10) . .
P1 O2 K1 121.70(11) . 1_455
K1 O2 K1 92.32(6) . 1_455
P1 O2 H2 111(10) . .
K1 O2 H2 120(10) . .
K1 O2 H2 114(10) 1_455 .
P1 O3 Co1 122.39(12) . .
P1 O4 Ge1 128.99(12) . .
P1 O4 K1 105.39(10) . .
Ge1 O4 K1 112.98(9) . .
Ge1 O5 Co1 101.24(9) . .
Ge1 O5 K1 102.67(8) . 1_554
Co1 O5 K1 117.13(8) . 1_554
Ge1 O5 H5 113(4) . .
Co1 O5 H5 121(4) . .
K1 O5 H5 101(4) 1_554 .
O4 K1 O4 180.00(11) 2_657 .
O4 K1 O2 49.60(6) 2_657 2_657
O4 K1 O2 130.40(6) . 2_657
O4 K1 O2 130.40(6) 2_657 .
O4 K1 O2 49.60(6) . .
O2 K1 O2 180.0 2_657 .
O4 K1 O5 127.74(6) 2_657 2_656
O4 K1 O5 52.26(6) . 2_656
O2 K1 O5 78.25(5) 2_657 2_656
O2 K1 O5 101.75(5) . 2_656
O4 K1 O5 52.26(6) 2_657 1_556
O4 K1 O5 127.74(6) . 1_556
O2 K1 O5 101.75(5) 2_657 1_556
O2 K1 O5 78.25(5) . 1_556
O5 K1 O5 180.0 2_656 1_556
O4 K1 O2 77.85(6) 2_657 2_557
O4 K1 O2 102.15(6) . 2_557
O2 K1 O2 92.32(6) 2_657 2_557
O2 K1 O2 87.68(6) . 2_557
O5 K1 O2 111.86(5) 2_656 2_557
O5 K1 O2 68.14(5) 1_556 2_557
O4 K1 O2 102.15(6) 2_657 1_655
O4 K1 O2 77.85(6) . 1_655
O2 K1 O2 87.68(6) 2_657 1_655
O2 K1 O2 92.32(6) . 1_655
O5 K1 O2 68.14(5) 2_656 1_655
O5 K1 O2 111.86(5) 1_556 1_655
O2 K1 O2 180.0 2_557 1_655
O4 K1 P1 154.72(4) 2_657 .
O4 K1 P1 25.28(4) . .
O2 K1 P1 154.33(4) 2_657 .
O2 K1 P1 25.67(4) . .
O5 K1 P1 76.48(4) 2_656 .
O5 K1 P1 103.52(4) 1_556 .
O2 K1 P1 101.16(5) 2_557 .
O2 K1 P1 78.84(5) 1_655 .
O4 K1 P1 25.28(4) 2_657 2_657
O4 K1 P1 154.72(4) . 2_657
O2 K1 P1 25.67(4) 2_657 2_657
O2 K1 P1 154.33(4) . 2_657
O5 K1 P1 103.52(4) 2_656 2_657
O5 K1 P1 76.48(4) 1_556 2_657
O2 K1 P1 78.84(5) 2_557 2_657
O2 K1 P1 101.16(5) 1_655 2_657
P1 K1 P1 180.000(17) . 2_657
O4 K1 Ge1 26.46(4) 2_657 1_556
O4 K1 Ge1 153.54(4) . 1_556
O2 K1 Ge1 74.83(4) 2_657 1_556
O2 K1 Ge1 105.17(4) . 1_556
O5 K1 Ge1 152.55(4) 2_656 1_556
O5 K1 Ge1 27.45(4) 1_556 1_556
O2 K1 Ge1 64.45(4) 2_557 1_556
O2 K1 Ge1 115.55(4) 1_655 1_556
P1 K1 Ge1 130.722(14) . 1_556
P1 K1 Ge1 49.278(14) 2_657 1_556
O4 K1 Ge1 153.54(4) 2_657 .
O4 K1 Ge1 26.46(4) . .
O2 K1 Ge1 105.17(4) 2_657 .
O2 K1 Ge1 74.83(4) . .
O5 K1 Ge1 27.45(4) 2_656 .
O5 K1 Ge1 152.55(4) 1_556 .
O2 K1 Ge1 115.55(4) 2_557 .
O2 K1 Ge1 64.45(4) 1_655 .
P1 K1 Ge1 49.278(14) . .
P1 K1 Ge1 130.722(14) 2_657 .
Ge1 K1 Ge1 180.0 1_556 .

loop_
_geom_bond_atom_site_label_1
_geom_bond_atom_site_label_2
_geom_bond_distance
_geom_bond_site_symmetry_2
Co1 O3 2.055(2) .
Co1 O3 2.055(2) 2_666
Co1 O5 2.097(2) .
Co1 O5 2.097(2) 2_666
Co1 O1 2.128(2) 2_566
Co1 O1 2.128(2) 1_655
Ge1 O5 1.851(2) .
Ge1 O5 1.851(2) 2_656
Ge1 O4 1.897(2) 2_656
Ge1 O4 1.897(2) .
Ge1 O1 1.906(2) 1_655
Ge1 O1 1.906(2) 2_556
Ge1 K1 3.9192(9) 1_554
Ge1 K1 3.9192(9) .
P1 O3 1.512(2) .
P1 O2 1.530(2) .
P1 O4 1.559(2) .
P1 O1 1.573(2) .
P1 K1 3.5189(9) .
O1 Ge1 1.906(2) 1_455
O1 Co1 2.128(2) 1_455
O2 K1 3.036(2) .
O2 K1 3.138(2) 1_455
O2 H2 0.82(2) .
O4 K1 2.768(2) .
O5 K1 3.072(2) 1_554
O5 H5 0.80(2) .
K1 O4 2.768(2) 2_657
K1 O2 3.036(2) 2_657
K1 O5 3.072(2) 2_656
K1 O5 3.072(2) 1_556
K1 O2 3.138(2) 2_557
K1 O2 3.138(2) 1_655
K1 P1 3.5190(9) 2_657
K1 Ge1 3.9192(9) 1_556
